data_7208523
loop_
_publ_author_name
'Aaker\"oy, Christer B.'
'Chopade, Prashant D.'
'Ganser, Claudia'
'Rajbanshi, Arbin'
'Desper, John'

_publ_section_title
;
 Exploring the structural landscape of 2-aminopyrazines via
 co-crystallizations
;
_journal_issue 18
_journal_name_full CrystEngComm
_journal_page_first 5845
_journal_paper_doi 10.1039/c2ce25516b
_journal_volume 14
_journal_year 2012
_chemical_formula_moiety
;
(C4 H3 N3 Br2) (C7 H4 N2 O6)
;
_chemical_formula_sum 'C11 H7 Br2 N5 O6'
_chemical_formula_weight 465.04
_chemical_name_systematic
;
P9 2-amino-3,5-dibromopyrazine, 3,5-(NO2)2-PhCOOH
;
_space_group_IT_number 2
_symmetry_cell_setting triclinic
_symmetry_space_group_name_Hall '-P 1'
_symmetry_space_group_name_H-M 'P -1'
_atom_sites_solution_hydrogens geom
_atom_sites_solution_primary direct
_atom_sites_solution_secondary difmap
_audit_creation_method SHELXL-97
_cell_angle_alpha 65.094(2)
_cell_angle_beta 83.688(2)
_cell_angle_gamma 89.742(2)
_cell_formula_units_Z 2
_cell_length_a 7.3153(3)
_cell_length_b 10.4607(4)
_cell_length_c 10.8371(4)
_cell_measurement_reflns_used 7036
_cell_measurement_temperature 120(2)
_cell_measurement_theta_max 31.40
_cell_measurement_theta_min 2.14
_cell_volume 746.80(5)
_computing_cell_refinement 'Bruker SMART'
_computing_data_collection 'Bruker SMART'
_computing_data_reduction 'Bruker SAINT'
_computing_molecular_graphics 'Bruker SHELXTL'
_computing_publication_material 'Bruker SHELXTL'
_computing_structure_refinement 'SHELXL-97 (Sheldrick, 1997)'
_computing_structure_solution 'SHELXS-97 (Sheldrick, 1990)'
_diffrn_ambient_temperature 120(2)
_diffrn_measured_fraction_theta_full 0.989
_diffrn_measured_fraction_theta_max 0.967
_diffrn_measurement_device_type 'CCD area detector'
_diffrn_measurement_method 'phi and omega scans'
_diffrn_radiation_monochromator graphite
_diffrn_radiation_source 'fine-focus sealed tube'
_diffrn_radiation_type MoK\a
_diffrn_radiation_wavelength 0.71073
_diffrn_reflns_av_R_equivalents 0.0220
_diffrn_reflns_av_sigmaI/netI 0.0232
_diffrn_reflns_limit_h_max 10
_diffrn_reflns_limit_h_min -10
_diffrn_reflns_limit_k_max 15
_diffrn_reflns_limit_k_min -15
_diffrn_reflns_limit_l_max 15
_diffrn_reflns_limit_l_min -15
_diffrn_reflns_number 14478
_diffrn_reflns_theta_full 25.00
_diffrn_reflns_theta_max 31.46
_diffrn_reflns_theta_min 2.09
_exptl_absorpt_coefficient_mu 5.470
_exptl_absorpt_correction_T_max 0.4942
_exptl_absorpt_correction_T_min 0.3417
_exptl_absorpt_correction_type multi-scan
_exptl_absorpt_process_details SADABS
_exptl_crystal_colour yellow
_exptl_crystal_density_diffrn 2.068
_exptl_crystal_density_method 'not measured'
_exptl_crystal_description prism
_exptl_crystal_F_000 452
_exptl_crystal_size_max 0.25
_exptl_crystal_size_mid 0.20
_exptl_crystal_size_min 0.15
_refine_diff_density_max 1.020
_refine_diff_density_min -0.676
_refine_diff_density_rms 0.099
_refine_ls_extinction_method none
_refine_ls_goodness_of_fit_ref 1.056
_refine_ls_hydrogen_treatment mixed
_refine_ls_matrix_type full
_refine_ls_number_parameters 226
_refine_ls_number_reflns 4782
_refine_ls_number_restraints 0
_refine_ls_restrained_S_all 1.056
_refine_ls_R_factor_all 0.0342
_refine_ls_R_factor_gt 0.0262
_refine_ls_shift/su_max 0.001
_refine_ls_shift/su_mean 0.000
_refine_ls_structure_factor_coef Fsqd
_refine_ls_weighting_details 'calc w=1/[\s^2^(Fo^2^)+(0.0460P)^2^+0.0000P] where P=(Fo^2^+2Fc^2^)/3'
_refine_ls_weighting_scheme calc
_refine_ls_wR_factor_gt 0.0678
_refine_ls_wR_factor_ref 0.0716
_reflns_number_gt 4074
_reflns_number_total 4782
_reflns_threshold_expression >2sigma(I)
_cod_data_source_file c2ce25516b.txt
_cod_data_source_block B3.A14
_cod_depositor_comments
;
The following automatic conversions were performed:

'_symmetry_cell_setting' value 'Triclinic' changed to 'triclinic'
according to /home/saulius/struct/CIF-dictionaries/cif_core.dic
dictionary named 'cif_core.dic' version 2.4.1 from 2010-06-29.

Automatic conversion script
Id: cif_fix_values 1891 2012-01-12 08:04:46Z andrius 
;
_cod_original_sg_symbol_H-M P-1
_cod_database_code 7208523

loop_
_symmetry_equiv_pos_as_xyz
'x, y, z'
'-x, -y, -z'

loop_
_atom_site_label
_atom_site_type_symbol
_atom_site_fract_x
_atom_site_fract_y
_atom_site_fract_z
_atom_site_U_iso_or_equiv
_atom_site_adp_type
_atom_site_occupancy
_atom_site_symmetry_multiplicity
_atom_site_calc_flag
_atom_site_refinement_flags
Br1 Br 0.06641(2) 0.730471(19) 0.338514(19) 0.02422(6) Uani 1 1 d .
Br2 Br 0.74020(2) 0.892824(16) 0.029636(17) 0.02195(6) Uani 1 1 d .
N11 N 0.5205(2) 0.50585(14) 0.31295(14) 0.0192(3) Uani 1 1 d .
C12 C 0.6377(2) 0.60501(16) 0.21628(16) 0.0174(3) Uani 1 1 d .
N12 N 0.8003(2) 0.56771(16) 0.17417(17) 0.0231(3) Uani 1 1 d .
H12A H 0.833(3) 0.494(2) 0.214(2) 0.028 Uiso 1 1 d .
H12B H 0.875(3) 0.636(2) 0.114(2) 0.028 Uiso 1 1 d .
C13 C 0.5781(2) 0.74590(16) 0.15994(16) 0.0176(3) Uani 1 1 d .
N14 N 0.4159(2) 0.78131(15) 0.19429(14) 0.0189(3) Uani 1 1 d .
C15 C 0.3016(2) 0.67921(17) 0.28894(17) 0.0188(3) Uani 1 1 d .
C16 C 0.3539(2) 0.54165(18) 0.34953(17) 0.0202(3) Uani 1 1 d .
H16 H 0.2710 0.4715 0.4179 0.024 Uiso 1 1 calc R
C21 C 0.5075(2) 0.02246(16) 0.64904(16) 0.0155(3) Uani 1 1 d .
C27 C 0.4611(2) 0.16937(16) 0.55691(16) 0.0168(3) Uani 1 1 d .
O21 O 0.59773(17) 0.23832(12) 0.46242(12) 0.0194(2) Uani 1 1 d .
H21 H 0.574(3) 0.310(2) 0.419(2) 0.023 Uiso 1 1 d .
O22 O 0.31209(18) 0.21635(13) 0.56983(13) 0.0253(3) Uani 1 1 d .
C22 C 0.3708(2) -0.06365(16) 0.74946(16) 0.0166(3) Uani 1 1 d .
H22 H 0.2520 -0.0299 0.7603 0.020 Uiso 1 1 calc R
C23 C 0.4130(2) -0.20011(16) 0.83325(15) 0.0166(3) Uani 1 1 d .
N23 N 0.2721(2) -0.28975(15) 0.94282(15) 0.0203(3) Uani 1 1 d .
O23 O 0.1189(2) -0.24299(16) 0.94946(15) 0.0359(4) Uani 1 1 d .
O24 O 0.3156(2) -0.40545(13) 1.02373(14) 0.0282(3) Uani 1 1 d .
C24 C 0.5822(2) -0.25580(16) 0.82008(16) 0.0172(3) Uani 1 1 d .
H24 H 0.6068 -0.3506 0.8769 0.021 Uiso 1 1 calc R
C25 C 0.7136(2) -0.16543(16) 0.71929(16) 0.0166(3) Uani 1 1 d .
N25 N 0.8968(2) -0.21774(16) 0.70280(15) 0.0222(3) Uani 1 1 d .
O25 O 0.9123(2) -0.34632(14) 0.75332(17) 0.0382(4) Uani 1 1 d .
O26 O 1.02307(18) -0.13097(14) 0.64004(14) 0.0285(3) Uani 1 1 d .
C26 C 0.6813(2) -0.02703(16) 0.63444(16) 0.0162(3) Uani 1 1 d .
H26 H 0.7758 0.0326 0.5679 0.019 Uiso 1 1 calc R

loop_
_atom_site_aniso_label
_atom_site_aniso_U_11
_atom_site_aniso_U_22
_atom_site_aniso_U_33
_atom_site_aniso_U_23
_atom_site_aniso_U_13
_atom_site_aniso_U_12
Br1 0.01609(9) 0.02426(9) 0.03325(10) -0.01330(7) -0.00226(7) 0.00624(6)
Br2 0.02458(10) 0.01419(8) 0.02119(9) -0.00269(6) 0.00114(6) 0.00049(6)
N11 0.0196(7) 0.0121(6) 0.0209(6) -0.0027(5) -0.0005(5) 0.0028(5)
C12 0.0184(8) 0.0145(7) 0.0182(7) -0.0057(6) -0.0035(6) 0.0036(6)
N12 0.0191(8) 0.0158(6) 0.0288(8) -0.0050(6) 0.0014(6) 0.0046(5)
C13 0.0197(8) 0.0122(6) 0.0179(7) -0.0033(5) -0.0026(6) 0.0023(5)
N14 0.0195(7) 0.0149(6) 0.0215(6) -0.0063(5) -0.0050(5) 0.0054(5)
C15 0.0162(8) 0.0180(7) 0.0220(7) -0.0083(6) -0.0026(6) 0.0044(6)
C16 0.0179(8) 0.0171(7) 0.0217(7) -0.0050(6) 0.0000(6) 0.0018(6)
C21 0.0166(8) 0.0121(6) 0.0156(6) -0.0041(5) -0.0008(5) 0.0023(5)
C27 0.0182(8) 0.0137(7) 0.0163(7) -0.0045(5) -0.0014(6) 0.0026(5)
O21 0.0185(6) 0.0112(5) 0.0211(6) -0.0005(4) 0.0014(4) 0.0031(4)
O22 0.0188(6) 0.0188(6) 0.0275(6) -0.0008(5) 0.0029(5) 0.0074(5)
C22 0.0148(7) 0.0155(7) 0.0179(7) -0.0060(6) 0.0005(5) 0.0029(5)
C23 0.0169(8) 0.0133(6) 0.0150(6) -0.0020(5) 0.0009(5) -0.0004(5)
N23 0.0200(7) 0.0169(6) 0.0183(6) -0.0032(5) 0.0021(5) -0.0005(5)
O23 0.0202(7) 0.0328(8) 0.0336(7) 0.0031(6) 0.0103(6) 0.0060(6)
O24 0.0298(7) 0.0144(6) 0.0273(6) 0.0020(5) 0.0047(5) 0.0008(5)
C24 0.0179(8) 0.0113(6) 0.0177(7) -0.0021(5) -0.0001(6) 0.0013(5)
C25 0.0149(7) 0.0143(7) 0.0181(7) -0.0048(6) -0.0009(5) 0.0029(5)
N25 0.0168(7) 0.0172(6) 0.0244(7) -0.0020(5) 0.0017(6) 0.0046(5)
O25 0.0276(8) 0.0165(6) 0.0527(9) -0.0002(6) 0.0068(7) 0.0102(5)
O26 0.0157(6) 0.0233(6) 0.0320(7) 0.0005(5) 0.0040(5) 0.0013(5)
C26 0.0155(7) 0.0125(6) 0.0172(7) -0.0036(5) 0.0003(5) 0.0007(5)

loop_
_atom_type_symbol
_atom_type_description
_atom_type_scat_dispersion_real
_atom_type_scat_dispersion_imag
_atom_type_scat_source
C C 0.0033 0.0016 'International Tables Vol C Tables 4.2.6.8 and 6.1.1.4'
H H 0.0000 0.0000 'International Tables Vol C Tables 4.2.6.8 and 6.1.1.4'
N N 0.0061 0.0033 'International Tables Vol C Tables 4.2.6.8 and 6.1.1.4'
O O 0.0106 0.0060 'International Tables Vol C Tables 4.2.6.8 and 6.1.1.4'
Br Br -0.2901 2.4595 'International Tables Vol C Tables 4.2.6.8 and 6.1.1.4'

loop_
_geom_angle_atom_site_label_1
_geom_angle_atom_site_label_2
_geom_angle_atom_site_label_3
_geom_angle
C16 N11 C12 119.62(14)
N12 C12 N11 119.57(14)
N12 C12 C13 123.19(15)
N11 C12 C13 117.20(15)
C12 N12 H12A 119.4(18)
C12 N12 H12B 116.8(15)
H12A N12 H12B 122(2)
N14 C13 C12 123.50(15)
N14 C13 Br2 116.90(11)
C12 C13 Br2 119.60(13)
C13 N14 C15 117.60(14)
N14 C15 C16 121.33(15)
N14 C15 Br1 117.60(12)
C16 C15 Br1 121.07(13)
N11 C16 C15 120.72(16)
N11 C16 H16 119.6
C15 C16 H16 119.6
C26 C21 C22 120.72(14)
C26 C21 C27 121.15(14)
C22 C21 C27 118.14(14)
O22 C27 O21 124.88(14)
O22 C27 C21 122.43(15)
O21 C27 C21 112.69(13)
C27 O21 H21 111.3(18)
C23 C22 C21 118.07(15)
C23 C22 H22 121.0
C21 C22 H22 121.0
C24 C23 C22 123.41(15)
C24 C23 N23 118.17(14)
C22 C23 N23 118.42(14)
O24 N23 O23 123.99(15)
O24 N23 C23 117.97(15)
O23 N23 C23 118.02(14)
C23 C24 C25 116.15(14)
C23 C24 H24 121.9
C25 C24 H24 121.9
C24 C25 C26 123.17(15)
C24 C25 N25 118.54(13)
C26 C25 N25 118.29(14)
O26 N25 O25 124.59(15)
O26 N25 C25 117.84(14)
O25 N25 C25 117.56(15)
C25 C26 C21 118.43(15)
C25 C26 H26 120.8
C21 C26 H26 120.8

loop_
_geom_bond_atom_site_label_1
_geom_bond_atom_site_label_2
_geom_bond_distance
Br1 C15 1.8884(17)
Br2 C13 1.8928(16)
N11 C16 1.341(2)
N11 C12 1.343(2)
C12 N12 1.342(2)
C12 C13 1.425(2)
N12 H12A 0.76(2)
N12 H12B 0.88(2)
C13 N14 1.303(2)
N14 C15 1.338(2)
C15 C16 1.380(2)
C16 H16 0.9500
C21 C26 1.389(2)
C21 C22 1.392(2)
C21 C27 1.500(2)
C27 O22 1.212(2)
C27 O21 1.314(2)
O21 H21 0.73(2)
C22 C23 1.387(2)
C22 H22 0.9500
C23 C24 1.384(2)
C23 N23 1.468(2)
N23 O24 1.2244(18)
N23 O23 1.227(2)
C24 C25 1.385(2)
C24 H24 0.9500
C25 C26 1.386(2)
C25 N25 1.467(2)
N25 O26 1.2201(19)
N25 O25 1.2303(19)
C26 H26 0.9500

loop_
_geom_hbond_atom_site_label_D
_geom_hbond_atom_site_label_H
_geom_hbond_atom_site_label_A
_geom_hbond_distance_DH
_geom_hbond_distance_HA
_geom_hbond_distance_DA
_geom_hbond_angle_DHA
_geom_hbond_site_symmetry_A
O21 H21 N11 0.73(2) 1.94(2) 2.6728(17) 176(2) .
N12 H12A O25 0.76(2) 2.38(2) 3.031(2) 145(2) 2_756
N12 H12B O23 0.88(2) 2.32(2) 3.165(2) 162(2) 1_664

loop_
_geom_torsion_atom_site_label_1
_geom_torsion_atom_site_label_2
_geom_torsion_atom_site_label_3
_geom_torsion_atom_site_label_4
_geom_torsion
C16 N11 C12 N12 -176.24(16)
C16 N11 C12 C13 1.7(2)
N12 C12 C13 N14 175.59(16)
N11 C12 C13 N14 -2.2(3)
N12 C12 C13 Br2 -5.2(2)
N11 C12 C13 Br2 176.97(12)
C12 C13 N14 C15 0.9(2)
Br2 C13 N14 C15 -178.28(12)
C13 N14 C15 C16 0.9(2)
C13 N14 C15 Br1 -179.90(12)
C12 N11 C16 C15 0.0(3)
N14 C15 C16 N11 -1.4(3)
Br1 C15 C16 N11 179.43(13)
C26 C21 C27 O22 -178.01(17)
C22 C21 C27 O22 2.4(2)
C26 C21 C27 O21 2.6(2)
C22 C21 C27 O21 -177.04(15)
C26 C21 C22 C23 -0.5(2)
C27 C21 C22 C23 179.08(15)
C21 C22 C23 C24 -1.5(3)
C21 C22 C23 N23 177.65(15)
C24 C23 N23 O24 5.5(2)
C22 C23 N23 O24 -173.70(16)
C24 C23 N23 O23 -175.98(16)
C22 C23 N23 O23 4.8(2)
C22 C23 C24 C25 2.0(2)
N23 C23 C24 C25 -177.22(14)
C23 C24 C25 C26 -0.4(2)
C23 C24 C25 N25 178.60(14)
C24 C25 N25 O26 -161.98(16)
C26 C25 N25 O26 17.1(2)
C24 C25 N25 O25 18.0(2)
C26 C25 N25 O25 -162.92(17)
C24 C25 C26 C21 -1.5(3)
N25 C25 C26 C21 179.48(14)
C22 C21 C26 C25 2.0(2)
C27 C21 C26 C25 -177.62(15)
